data_7711404
loop_
_publ_author_name
'Peng, Guo'
'Yang, Qi'
'Chen, Yue'
'Dong, Xiang-Tao'
'Zhang, Zaichao'
'Ren, Xiao-Ming'

_publ_section_title
;
 Single molecule magnet behavior and luminescence of {Ln<sub>4</sub>} and
 {LnZn} complexes.
;
_journal_issue 33
_journal_name_full 'Dalton transactions (Cambridge, England : 2003)'
_journal_page_first 12484
_journal_page_last 12493
_journal_paper_doi 10.1039/d2dt01365g
_journal_volume 51
_journal_year 2022
_chemical_formula_moiety 'C84 H100 Dy4 N10 O24, 2[N O3], 3[C2 H3 N], 5[H2 O]'
_chemical_formula_sum 'C90 H119 Dy4 N15 O35'
_chemical_formula_weight 2620.99
_space_group_crystal_system monoclinic
_space_group_IT_number 15
_space_group_name_Hall '-C 2yc'
_space_group_name_H-M_alt 'C 1 2/c 1'
_atom_sites_solution_hydrogens mixed
_audit_creation_method SHELXL-2014/7
_audit_update_record
;
2022-07-10 deposited with the CCDC.	2022-07-25 downloaded from the CCDC.
;
_cell_angle_alpha 90
_cell_angle_beta 123.388(3)
_cell_angle_gamma 90
_cell_formula_units_Z 4
_cell_length_a 30.2530(9)
_cell_length_b 17.0358(4)
_cell_length_c 24.1031(6)
_cell_measurement_reflns_used 23426
_cell_measurement_temperature 173(2)
_cell_measurement_theta_max 29.3590
_cell_measurement_theta_min 2.3910
_cell_volume 10372.2(6)
_computing_cell_refinement 'CrysAlisPro 1.171.39.28b (Rigaku OD, 2015)'
_computing_data_collection 'CrysAlisPro 1.171.39.28b (Rigaku OD, 2015)'
_computing_data_reduction 'CrysAlisPro 1.171.39.28b (Rigaku OD, 2015)'
_computing_molecular_graphics 'Bruker SHELXTL'
_computing_publication_material 'Bruker SHELXTL'
_computing_structure_refinement 'SHELXL-2014/7 (Sheldrick, 2014)'
_computing_structure_solution 'SHELXS-2013/1 (Bruker, 2013)'
_diffrn_ambient_temperature 173(2)
_diffrn_measured_fraction_theta_full 0.999
_diffrn_measured_fraction_theta_max 0.990
_diffrn_measurement_device_type 'XtaLAB AFC12 (RINC): Kappa single'
_diffrn_measurement_method '\w scans'
_diffrn_radiation_type MoK\a
_diffrn_radiation_wavelength 0.71073
_diffrn_reflns_av_R_equivalents 0.0298
_diffrn_reflns_av_unetI/netI 0.0267
_diffrn_reflns_Laue_measured_fraction_full 0.999
_diffrn_reflns_Laue_measured_fraction_max 0.990
_diffrn_reflns_limit_h_max 36
_diffrn_reflns_limit_h_min -38
_diffrn_reflns_limit_k_max 21
_diffrn_reflns_limit_k_min -21
_diffrn_reflns_limit_l_max 29
_diffrn_reflns_limit_l_min -30
_diffrn_reflns_number 46944
_diffrn_reflns_point_group_measured_fraction_full 0.999
_diffrn_reflns_point_group_measured_fraction_max 0.990
_diffrn_reflns_theta_full 25.242
_diffrn_reflns_theta_max 27.000
_diffrn_reflns_theta_min 2.093
_diffrn_source 'fine-focus sealed X-ray tube'
_exptl_absorpt_coefficient_mu 2.920
_exptl_absorpt_correction_T_max 1.00000
_exptl_absorpt_correction_T_min 0.72500
_exptl_absorpt_correction_type multi-scan
_exptl_absorpt_process_details
;
CrysAlisPro 1.171.39.28b (Rigaku Oxford Diffraction, 2015)
Empirical absorption correction using spherical harmonics,
 implemented in SCALE3 ABSPACK scaling algorithm.
;
_exptl_crystal_colour 'light yellow'
_exptl_crystal_density_diffrn 1.678
_exptl_crystal_description block
_exptl_crystal_F_000 4644
_exptl_crystal_size_max 0.240
_exptl_crystal_size_mid 0.150
_exptl_crystal_size_min 0.130
_refine_diff_density_max 1.478
_refine_diff_density_min -0.852
_refine_diff_density_rms 0.084
_refine_ls_extinction_method none
_refine_ls_goodness_of_fit_ref 1.059
_refine_ls_hydrogen_treatment mixed
_refine_ls_matrix_type full
_refine_ls_number_parameters 578
_refine_ls_number_reflns 11209
_refine_ls_number_restraints 12
_refine_ls_restrained_S_all 1.072
_refine_ls_R_factor_all 0.0281
_refine_ls_R_factor_gt 0.0220
_refine_ls_shift/su_max 0.005
_refine_ls_shift/su_mean 0.000
_refine_ls_structure_factor_coef Fsqd
_refine_ls_weighting_details 'w=1/[\s^2^(Fo^2^)+(0.0370P)^2^+1.9228P] where P=(Fo^2^+2Fc^2^)/3'
_refine_ls_weighting_scheme calc
_refine_ls_wR_factor_gt 0.0589
_refine_ls_wR_factor_ref 0.0614
_reflns_Friedel_coverage 0.000
_reflns_number_gt 9794
_reflns_number_total 11209
_reflns_threshold_expression 'I > 2\s(I)'
_cod_data_source_file d2dt01365g2.cif
_cod_data_source_block 1-Dy4
_cod_original_sg_symbol_H-M 'C 2/c'
_cod_original_formula_sum 'C90 H119 N15 Dy4 O35'
_cod_database_code 7711404
_shelx_shelxl_version_number 2014/7
_shelx_space_group_comment
;
The symmetry employed for this shelxl refinement is uniquely defined
by the following loop, which should always be used as a source of
symmetry information in preference to the above space-group names.
They are only intended as comments.
;
_shelx_estimated_absorpt_t_min 0.541
_shelx_estimated_absorpt_t_max 0.703

loop_
_space_group_symop_operation_xyz
'x, y, z'
'-x, y, -z+1/2'
'x+1/2, y+1/2, z'
'-x+1/2, y+1/2, -z+1/2'
'-x, -y, -z'
'x, -y, z-1/2'
'-x+1/2, -y+1/2, -z'
'x+1/2, -y+1/2, z-1/2'

loop_
_atom_site_label
_atom_site_type_symbol
_atom_site_fract_x
_atom_site_fract_y
_atom_site_fract_z
_atom_site_U_iso_or_equiv
_atom_site_adp_type
_atom_site_occupancy
_atom_site_site_symmetry_order
_atom_site_calc_flag
_atom_site_refinement_flags_posn
_atom_site_refinement_flags_adp
_atom_site_refinement_flags_occupancy
_atom_site_disorder_assembly
_atom_site_disorder_group
C1 C 0.68797(12) 0.03954(17) 0.65879(13) 0.0306(6) Uani 1 1 d . . . . .
H1A H 0.6537 0.0273 0.6522 0.046 Uiso 1 1 calc R U . . .
H1B H 0.7051 0.0822 0.6912 0.046 Uiso 1 1 calc R U . . .
H1C H 0.7106 -0.0072 0.6753 0.046 Uiso 1 1 calc R U . . .
C2 C 0.66253(10) 0.00585(15) 0.54826(12) 0.0220(5) Uani 1 1 d . . . . .
C3 C 0.64666(11) -0.06827(16) 0.55299(14) 0.0287(6) Uani 1 1 d . . . . .
H3 H 0.6474 -0.0832 0.5915 0.034 Uiso 1 1 calc R U . . .
C4 C 0.62953(12) -0.12124(17) 0.50081(15) 0.0336(7) Uani 1 1 d . . . . .
H4 H 0.6188 -0.1726 0.5039 0.040 Uiso 1 1 calc R U . . .
C5 C 0.62808(11) -0.09925(16) 0.44524(14) 0.0306(6) Uani 1 1 d . . . . .
H5 H 0.6158 -0.1354 0.4096 0.037 Uiso 1 1 calc R U . . .
C6 C 0.64460(10) -0.02379(15) 0.43999(13) 0.0237(5) Uani 1 1 d . . . . .
C7 C 0.66225(10) 0.02967(15) 0.49215(12) 0.0212(5) Uani 1 1 d . . . . .
C8 C 0.64043(10) -0.00640(16) 0.37828(13) 0.0251(6) Uani 1 1 d . . . . .
H8 H 0.6234 -0.0455 0.3448 0.030 Uiso 1 1 calc R U . . .
C9 C 0.64518(10) 0.04989(16) 0.29435(12) 0.0248(6) Uani 1 1 d . . . . .
H9A H 0.6275 -0.0008 0.2742 0.030 Uiso 1 1 calc R U . . .
H9B H 0.6792 0.0502 0.2976 0.030 Uiso 1 1 calc R U . . .
C10 C 0.61042(10) 0.11642(16) 0.24786(12) 0.0241(5) Uani 1 1 d . . . . .
C11 C 0.60146(12) 0.09880(19) 0.17973(13) 0.0338(7) Uani 1 1 d . . . . .
H11A H 0.6356 0.0984 0.1840 0.051 Uiso 1 1 calc R U . . .
H11B H 0.5786 0.1394 0.1479 0.051 Uiso 1 1 calc R U . . .
H11C H 0.5845 0.0474 0.1640 0.051 Uiso 1 1 calc R U . . .
C12 C 0.55724(11) 0.11910(19) 0.24134(14) 0.0322(6) Uani 1 1 d . . . . .
H12A H 0.5382 0.0697 0.2221 0.048 Uiso 1 1 calc R U . . .
H12B H 0.5361 0.1629 0.2124 0.048 Uiso 1 1 calc R U . . .
H12C H 0.5633 0.1264 0.2853 0.048 Uiso 1 1 calc R U . . .
C13 C 0.63846(10) 0.19589(16) 0.26940(12) 0.0234(5) Uani 1 1 d . . . . .
H13A H 0.6749 0.1897 0.2800 0.028 Uiso 1 1 calc R U . . .
H13B H 0.6196 0.2332 0.2318 0.028 Uiso 1 1 calc R U . . .
C14 C 0.61292(11) 0.29105(16) 0.31540(13) 0.0257(6) Uani 1 1 d . . . . .
H14 H 0.5951 0.3102 0.2712 0.031 Uiso 1 1 calc R U . . .
C15 C 0.60446(11) 0.33537(16) 0.35984(13) 0.0280(6) Uani 1 1 d . . . . .
C16 C 0.57363(13) 0.4038(2) 0.33327(16) 0.0438(8) Uani 1 1 d . . . . .
H16 H 0.5616 0.4192 0.2892 0.053 Uiso 1 1 calc R U . . .
C17 C 0.56065(15) 0.4485(2) 0.36929(17) 0.0509(9) Uani 1 1 d . . . . .
H17 H 0.5414 0.4959 0.3513 0.061 Uiso 1 1 calc R U . . .
C18 C 0.57577(13) 0.42403(19) 0.43288(16) 0.0404(7) Uani 1 1 d . . . . .
H18 H 0.5659 0.4538 0.4577 0.048 Uiso 1 1 calc R U . . .
C19 C 0.60524(10) 0.35615(17) 0.45926(13) 0.0259(6) Uani 1 1 d . . . . .
C42 C 0.59743(13) 0.20441(19) 0.69798(16) 0.0377(7) Uani 1 1 d . . . . .
H42 H 0.5800 0.1981 0.7205 0.045 Uiso 1 1 calc R U . . .
C20 C 0.62217(10) 0.31185(16) 0.42520(12) 0.0217(5) Uani 1 1 d . . . . .
C21 C 0.59710(11) 0.36386(18) 0.55253(14) 0.0312(6) Uani 1 1 d . . . . .
H21A H 0.6081 0.4190 0.5613 0.047 Uiso 1 1 calc R U . . .
H21B H 0.6089 0.3373 0.5946 0.047 Uiso 1 1 calc R U . . .
H21C H 0.5584 0.3610 0.5232 0.047 Uiso 1 1 calc R U . . .
C22 C 0.56827(10) 0.14199(16) 0.53316(14) 0.0272(6) Uani 1 1 d . . . . .
C23 C 0.52138(12) 0.10254(19) 0.50911(16) 0.0365(7) Uani 1 1 d . . . . .
H23 H 0.5025 0.0821 0.4652 0.044 Uiso 1 1 calc R U . . .
C24 C 0.50130(13) 0.0924(2) 0.54883(18) 0.0454(8) Uani 1 1 d . . . . .
H24 H 0.4695 0.0638 0.5325 0.054 Uiso 1 1 calc R U . . .
C25 C 0.52751(13) 0.1233(2) 0.61035(18) 0.0449(8) Uani 1 1 d . . . . .
H25 H 0.5134 0.1175 0.6369 0.054 Uiso 1 1 calc R U . . .
C26 C 0.57575(12) 0.16460(18) 0.63625(16) 0.0358(7) Uani 1 1 d . . . . .
C27 C 0.59829(11) 0.17287(16) 0.59850(14) 0.0271(6) Uani 1 1 d . . . . .
C28 C 0.55772(12) 0.1398(2) 0.42667(13) 0.0362(7) Uani 1 1 d . . . . .
H28A H 0.5502 0.0834 0.4195 0.054 Uiso 1 1 calc R U . . .
H28B H 0.5763 0.1563 0.4058 0.054 Uiso 1 1 calc R U . . .
H28C H 0.5244 0.1689 0.4069 0.054 Uiso 1 1 calc R U . . .
C29 C 0.65517(14) 0.3005(2) 0.78172(16) 0.0408(8) Uani 1 1 d . . . . .
H29A H 0.6308 0.2931 0.7966 0.049 Uiso 1 1 calc R U . . .
H29B H 0.6516 0.3555 0.7666 0.049 Uiso 1 1 calc R U . . .
C30 C 0.71192(13) 0.28732(18) 0.84086(15) 0.0351(7) Uani 1 1 d . . . . .
C31 C 0.71812(17) 0.2077(2) 0.87368(19) 0.0508(9) Uani 1 1 d . . . . .
H31A H 0.6947 0.2053 0.8899 0.076 Uiso 1 1 calc R U . . .
H31B H 0.7549 0.2010 0.9111 0.076 Uiso 1 1 calc R U . . .
H31C H 0.7087 0.1658 0.8411 0.076 Uiso 1 1 calc R U . . .
C32 C 0.72371(14) 0.3537(2) 0.89019(16) 0.0440(8) Uani 1 1 d . . . . .
H32A H 0.7235 0.4041 0.8705 0.066 Uiso 1 1 calc R U . . .
H32B H 0.7586 0.3452 0.9311 0.066 Uiso 1 1 calc R U . . .
H32C H 0.6966 0.3542 0.9005 0.066 Uiso 1 1 calc R U . . .
C33 C 0.75064(13) 0.29134(16) 0.81794(14) 0.0314(6) Uani 1 1 d . . . . .
H33A H 0.7874 0.2947 0.8573 0.038 Uiso 1 1 calc R U . . .
H33B H 0.7474 0.2428 0.7934 0.038 Uiso 1 1 calc R U . . .
C34 C 0.73387(10) 0.34716(16) 0.71972(13) 0.0226(5) Uani 1 1 d . . . . .
H34 H 0.7384 0.2952 0.7094 0.027 Uiso 1 1 calc R U . . .
C35 C 0.72076(10) 0.40946(15) 0.67074(12) 0.0218(5) Uani 1 1 d . . . . .
C36 C 0.70575(11) 0.48456(16) 0.67845(13) 0.0278(6) Uani 1 1 d . . . . .
H36 H 0.7029 0.4947 0.7151 0.033 Uiso 1 1 calc R U . . .
C37 C 0.69517(12) 0.54337(17) 0.63412(15) 0.0336(7) Uani 1 1 d . . . . .
H37 H 0.6848 0.5937 0.6401 0.040 Uiso 1 1 calc R U . . .
C38 C 0.69946(11) 0.52995(16) 0.57975(14) 0.0297(6) Uani 1 1 d . . . . .
H38 H 0.6920 0.5706 0.5487 0.036 Uiso 1 1 calc R U . . .
C39 C 0.71479(10) 0.45638(15) 0.57242(12) 0.0212(5) Uani 1 1 d . . . . .
C40 C 0.72365(10) 0.39443(14) 0.61573(12) 0.0201(5) Uani 1 1 d . . . . .
C41 C 0.71170(12) 0.49550(17) 0.47441(14) 0.0312(6) Uani 1 1 d . . . . .
H41A H 0.6742 0.5096 0.4511 0.047 Uiso 1 1 calc R U . . .
H41B H 0.7193 0.4751 0.4425 0.047 Uiso 1 1 calc R U . . .
H41C H 0.7335 0.5421 0.4963 0.047 Uiso 1 1 calc R U . . .
Dy1 Dy 0.68418(2) 0.20562(2) 0.56237(2) 0.01673(4) Uani 1 1 d . . . . .
Dy2 Dy 0.70771(2) 0.17201(2) 0.43587(2) 0.01498(4) Uani 1 1 d . . . . .
N1 N 0.64115(8) 0.22926(13) 0.32745(10) 0.0206(4) Uani 1 1 d . . . . .
N2 N 0.65640(8) 0.05415(13) 0.36228(10) 0.0220(4) Uani 1 1 d . . . . .
N3 N 0.63895(10) 0.24828(16) 0.72548(12) 0.0354(6) Uani 1 1 d D . . . .
H3A H 0.6568(12) 0.246(2) 0.7072(15) 0.043 Uiso 1 1 d D U . . .
N4 N 0.73937(9) 0.35949(14) 0.77520(11) 0.0280(5) Uani 1 1 d . . . . .
N5 N 0.79567(9) 0.13104(13) 0.69666(11) 0.0261(5) Uani 1 1 d . . . . .
O1 O 0.59055(7) 0.15572(12) 0.49735(9) 0.0272(4) Uani 1 1 d . . . . .
O2 O 0.64379(7) 0.20782(11) 0.62071(9) 0.0251(4) Uani 1 1 d . . . . .
O3 O 0.67984(7) 0.06359(10) 0.59622(8) 0.0235(4) Uani 1 1 d . . . . .
O4 O 0.67813(7) 0.10196(10) 0.49132(8) 0.0202(4) Uani 1 1 d . . . . .
O5 O 0.65287(6) 0.24932(10) 0.45503(8) 0.0184(3) Uani 1 1 d . . . . .
O6 O 0.62064(7) 0.32568(11) 0.52073(9) 0.0241(4) Uani 1 1 d . . . . .
O7 O 0.73676(7) 0.32374(9) 0.60340(8) 0.0182(4) Uani 1 1 d . . . . .
O8 O 0.72374(7) 0.43638(10) 0.52339(8) 0.0215(4) Uani 1 1 d . . . . .
O9 O 0.75704(7) 0.17923(11) 0.67285(9) 0.0252(4) Uani 1 1 d . . . . .
O10 O 0.80184(9) 0.09165(12) 0.65793(11) 0.0380(5) Uani 1 1 d . . . . .
O11 O 0.82619(8) 0.12568(14) 0.75732(10) 0.0421(5) Uani 1 1 d . . . . .
O12 O 0.75659(7) 0.20299(9) 0.54931(8) 0.0169(3) Uani 1 1 d . . . . .
H12 H 0.7772 0.1707 0.5781 0.020 Uiso 1 1 d R U . . .
N6 N 0.4952(4) 0.1123(4) 0.7371(4) 0.082(2) Uiso 0.5 1 d D U P A -1
O13 O 0.5419(2) 0.1240(3) 0.7626(3) 0.0565(14) Uiso 0.5 1 d D U P A -1
O14 O 0.4833(4) 0.0478(6) 0.7085(4) 0.140(3) Uiso 0.5 1 d D U P A -1
O15 O 0.4614(3) 0.1606(5) 0.7279(4) 0.094(2) Uiso 0.5 1 d D U P A -1

loop_
_atom_site_aniso_label
_atom_site_aniso_U_11
_atom_site_aniso_U_22
_atom_site_aniso_U_33
_atom_site_aniso_U_23
_atom_site_aniso_U_13
_atom_site_aniso_U_12
C1 0.0424(17) 0.0290(15) 0.0226(13) 0.0022(12) 0.0192(13) -0.0047(13)
C2 0.0213(13) 0.0209(13) 0.0216(12) 0.0004(10) 0.0103(11) -0.0006(10)
C3 0.0356(15) 0.0251(14) 0.0280(14) 0.0024(12) 0.0190(13) -0.0039(12)
C4 0.0394(17) 0.0234(14) 0.0412(17) -0.0022(13) 0.0241(15) -0.0109(13)
C5 0.0348(16) 0.0240(14) 0.0302(15) -0.0057(12) 0.0161(13) -0.0070(12)
C6 0.0240(13) 0.0219(13) 0.0258(13) -0.0048(11) 0.0140(11) -0.0039(11)
C7 0.0211(13) 0.0184(12) 0.0227(12) 0.0001(10) 0.0111(11) -0.0013(10)
C8 0.0264(14) 0.0232(13) 0.0232(13) -0.0086(11) 0.0122(11) -0.0053(11)
C9 0.0248(13) 0.0301(14) 0.0187(12) -0.0081(11) 0.0114(11) -0.0060(11)
C10 0.0226(13) 0.0315(14) 0.0164(12) -0.0065(11) 0.0097(11) -0.0046(11)
C11 0.0361(16) 0.0433(18) 0.0176(13) -0.0073(12) 0.0119(12) -0.0005(13)
C12 0.0228(14) 0.0446(18) 0.0240(14) -0.0056(13) 0.0095(12) -0.0032(13)
C13 0.0222(13) 0.0307(14) 0.0160(12) -0.0012(11) 0.0098(11) 0.0003(11)
C14 0.0230(14) 0.0335(16) 0.0164(12) 0.0021(11) 0.0081(11) 0.0047(11)
C15 0.0245(14) 0.0302(15) 0.0218(14) 0.0044(11) 0.0080(12) 0.0094(11)
C16 0.047(2) 0.0477(19) 0.0324(16) 0.0138(15) 0.0192(15) 0.0263(16)
C17 0.059(2) 0.046(2) 0.0441(19) 0.0161(16) 0.0264(18) 0.0334(18)
C18 0.0414(18) 0.0406(18) 0.0369(17) 0.0013(14) 0.0201(15) 0.0189(15)
C19 0.0200(13) 0.0318(15) 0.0225(13) -0.0004(12) 0.0096(11) 0.0046(11)
C42 0.0373(18) 0.0468(19) 0.0420(18) -0.0091(15) 0.0300(16) -0.0103(15)
C20 0.0175(12) 0.0242(13) 0.0192(12) 0.0003(10) 0.0074(10) 0.0020(10)
C21 0.0279(15) 0.0395(17) 0.0293(14) -0.0063(13) 0.0178(13) 0.0072(13)
C22 0.0219(14) 0.0279(14) 0.0322(15) -0.0005(12) 0.0153(12) -0.0010(11)
C23 0.0257(15) 0.0414(18) 0.0377(16) -0.0066(14) 0.0145(13) -0.0083(13)
C24 0.0345(18) 0.049(2) 0.060(2) -0.0138(17) 0.0307(17) -0.0157(15)
C25 0.0373(18) 0.056(2) 0.059(2) -0.0121(18) 0.0382(17) -0.0157(16)
C26 0.0355(17) 0.0401(18) 0.0394(17) -0.0088(14) 0.0256(15) -0.0062(13)
C27 0.0245(14) 0.0269(14) 0.0357(15) -0.0019(12) 0.0202(13) -0.0016(11)
C28 0.0261(15) 0.0497(19) 0.0207(14) -0.0050(13) 0.0052(12) -0.0093(14)
C29 0.0435(19) 0.049(2) 0.0390(18) -0.0157(15) 0.0284(16) -0.0068(15)
C30 0.0435(18) 0.0389(18) 0.0304(16) -0.0053(13) 0.0249(15) -0.0057(14)
C31 0.072(3) 0.047(2) 0.048(2) -0.0002(17) 0.042(2) -0.0059(18)
C32 0.051(2) 0.053(2) 0.0370(17) -0.0178(16) 0.0297(17) -0.0103(17)
C33 0.0428(17) 0.0274(15) 0.0264(14) -0.0025(12) 0.0206(14) -0.0004(12)
C34 0.0224(13) 0.0257(13) 0.0227(13) -0.0060(11) 0.0142(11) -0.0035(11)
C35 0.0194(12) 0.0261(14) 0.0196(12) -0.0063(11) 0.0105(10) -0.0045(10)
C36 0.0278(14) 0.0296(15) 0.0275(14) -0.0062(12) 0.0162(12) 0.0014(12)
C37 0.0407(17) 0.0249(14) 0.0367(16) -0.0064(13) 0.0223(14) 0.0046(13)
C38 0.0348(15) 0.0222(14) 0.0286(14) 0.0000(12) 0.0152(13) 0.0054(12)
C39 0.0213(12) 0.0217(13) 0.0193(12) -0.0031(10) 0.0104(10) -0.0002(10)
C40 0.0186(12) 0.0178(12) 0.0210(12) -0.0047(10) 0.0091(10) -0.0014(10)
C41 0.0399(16) 0.0276(15) 0.0287(14) 0.0101(12) 0.0204(13) 0.0080(13)
Dy1 0.01657(7) 0.01898(7) 0.01471(6) -0.00201(4) 0.00865(5) -0.00179(4)
Dy2 0.01560(6) 0.01557(7) 0.01254(6) -0.00125(4) 0.00696(5) -0.00080(4)
N1 0.0189(11) 0.0252(11) 0.0146(10) -0.0007(9) 0.0072(9) 0.0006(9)
N2 0.0230(11) 0.0235(11) 0.0170(10) -0.0046(9) 0.0094(9) -0.0035(9)
N3 0.0348(14) 0.0474(16) 0.0325(13) -0.0113(12) 0.0237(12) -0.0074(12)
N4 0.0360(13) 0.0270(12) 0.0243(12) -0.0054(10) 0.0187(11) -0.0048(10)
N5 0.0229(12) 0.0275(12) 0.0277(12) 0.0041(10) 0.0137(10) -0.0039(10)
O1 0.0189(9) 0.0360(11) 0.0214(9) -0.0025(8) 0.0078(8) -0.0042(8)
O2 0.0237(10) 0.0297(10) 0.0235(9) -0.0054(8) 0.0139(8) -0.0036(8)
O3 0.0310(10) 0.0224(9) 0.0181(9) -0.0007(7) 0.0141(8) -0.0044(8)
O4 0.0256(9) 0.0168(8) 0.0190(8) -0.0020(7) 0.0129(8) -0.0045(7)
O5 0.0183(8) 0.0198(9) 0.0173(8) 0.0010(7) 0.0099(7) 0.0021(7)
O6 0.0217(9) 0.0279(10) 0.0223(9) -0.0032(8) 0.0120(8) 0.0051(8)
O7 0.0212(9) 0.0156(9) 0.0190(9) -0.0028(7) 0.0118(8) 0.0006(7)
O8 0.0263(9) 0.0200(9) 0.0190(9) 0.0026(7) 0.0129(8) 0.0039(7)
O9 0.0249(10) 0.0257(10) 0.0205(9) 0.0011(8) 0.0097(8) 0.0025(8)
O10 0.0455(13) 0.0335(12) 0.0392(12) 0.0055(10) 0.0261(11) 0.0107(10)
O11 0.0359(12) 0.0547(14) 0.0205(10) 0.0171(10) 0.0059(9) 0.0024(10)
O12 0.0173(9) 0.0161(8) 0.0133(8) 0.0020(6) 0.0059(7) 0.0015(7)

loop_
_atom_type_symbol
_atom_type_description
_atom_type_scat_dispersion_real
_atom_type_scat_dispersion_imag
_atom_type_scat_source
C C 0.0033 0.0016 'International Tables Vol C Tables 4.2.6.8 and 6.1.1.4'
H H 0.0000 0.0000 'International Tables Vol C Tables 4.2.6.8 and 6.1.1.4'
Dy Dy -0.1892 4.4098 'International Tables Vol C Tables 4.2.6.8 and 6.1.1.4'
N N 0.0061 0.0033 'International Tables Vol C Tables 4.2.6.8 and 6.1.1.4'
O O 0.0106 0.0060 'International Tables Vol C Tables 4.2.6.8 and 6.1.1.4'

loop_
_geom_angle_atom_site_label_1
_geom_angle_atom_site_label_2
_geom_angle_atom_site_label_3
_geom_angle
_geom_angle_site_symmetry_1
_geom_angle_site_symmetry_3
_geom_angle_publ_flag
O3 C1 H1A 109.5 . . ?
O3 C1 H1B 109.5 . . ?
H1A C1 H1B 109.5 . . ?
O3 C1 H1C 109.5 . . ?
H1A C1 H1C 109.5 . . ?
H1B C1 H1C 109.5 . . ?
C3 C2 O3 124.9(2) . . ?
C3 C2 C7 121.7(2) . . ?
O3 C2 C7 113.4(2) . . ?
C2 C3 C4 119.4(2) . . ?
C2 C3 H3 120.3 . . ?
C4 C3 H3 120.3 . . ?
C5 C4 C3 120.1(3) . . ?
C5 C4 H4 120.0 . . ?
C3 C4 H4 120.0 . . ?
C4 C5 C6 121.0(3) . . ?
C4 C5 H5 119.5 . . ?
C6 C5 H5 119.5 . . ?
C7 C6 C5 119.5(2) . . ?
C7 C6 C8 124.2(2) . . ?
C5 C6 C8 116.3(2) . . ?
O4 C7 C6 123.6(2) . . ?
O4 C7 C2 118.1(2) . . ?
C6 C7 C2 118.3(2) . . ?
N2 C8 C6 129.5(2) . . ?
N2 C8 H8 115.3 . . ?
C6 C8 H8 115.3 . . ?
N2 C9 C10 114.8(2) . . ?
N2 C9 H9A 108.6 . . ?
C10 C9 H9A 108.6 . . ?
N2 C9 H9B 108.6 . . ?
C10 C9 H9B 108.6 . . ?
H9A C9 H9B 107.5 . . ?
C12 C10 C13 111.4(2) . . ?
C12 C10 C9 110.9(2) . . ?
C13 C10 C9 112.2(2) . . ?
C12 C10 C11 109.8(2) . . ?
C13 C10 C11 105.9(2) . . ?
C9 C10 C11 106.4(2) . . ?
C10 C11 H11A 109.5 . . ?
C10 C11 H11B 109.5 . . ?
H11A C11 H11B 109.5 . . ?
C10 C11 H11C 109.5 . . ?
H11A C11 H11C 109.5 . . ?
H11B C11 H11C 109.5 . . ?
C10 C12 H12A 109.5 . . ?
C10 C12 H12B 109.5 . . ?
H12A C12 H12B 109.5 . . ?
C10 C12 H12C 109.5 . . ?
H12A C12 H12C 109.5 . . ?
H12B C12 H12C 109.5 . . ?
N1 C13 C10 113.3(2) . . ?
N1 C13 H13A 108.9 . . ?
C10 C13 H13A 108.9 . . ?
N1 C13 H13B 108.9 . . ?
C10 C13 H13B 108.9 . . ?
H13A C13 H13B 107.7 . . ?
N1 C14 C15 128.9(2) . . ?
N1 C14 H14 115.5 . . ?
C15 C14 H14 115.5 . . ?
C16 C15 C20 119.4(3) . . ?
C16 C15 C14 116.0(2) . . ?
C20 C15 C14 124.4(2) . . ?
C17 C16 C15 121.5(3) . . ?
C17 C16 H16 119.2 . . ?
C15 C16 H16 119.2 . . ?
C16 C17 C18 119.7(3) . . ?
C16 C17 H17 120.1 . . ?
C18 C17 H17 120.1 . . ?
C19 C18 C17 119.4(3) . . ?
C19 C18 H18 120.3 . . ?
C17 C18 H18 120.3 . . ?
C18 C19 O6 123.9(2) . . ?
C18 C19 C20 122.1(3) . . ?
O6 C19 C20 114.1(2) . . ?
N3 C42 C26 124.9(3) . . ?
N3 C42 H42 117.6 . . ?
C26 C42 H42 117.6 . . ?
O5 C20 C19 119.0(2) . . ?
O5 C20 C15 123.5(2) . . ?
C19 C20 C15 117.6(2) . . ?
O6 C21 H21A 109.5 . . ?
O6 C21 H21B 109.5 . . ?
H21A C21 H21B 109.5 . . ?
O6 C21 H21C 109.5 . . ?
H21A C21 H21C 109.5 . . ?
H21B C21 H21C 109.5 . . ?
O1 C22 C23 124.5(3) . . ?
O1 C22 C27 113.5(2) . . ?
C23 C22 C27 122.1(3) . . ?
C22 C23 C24 120.5(3) . . ?
C22 C23 H23 119.8 . . ?
C24 C23 H23 119.8 . . ?
C25 C24 C23 119.4(3) . . ?
C25 C24 H24 120.3 . . ?
C23 C24 H24 120.3 . . ?
C24 C25 C26 121.2(3) . . ?
C24 C25 H25 119.4 . . ?
C26 C25 H25 119.4 . . ?
C27 C26 C25 120.7(3) . . ?
C27 C26 C42 121.2(3) . . ?
C25 C26 C42 117.8(3) . . ?
O2 C27 C26 123.5(3) . . ?
O2 C27 C22 120.6(2) . . ?
C26 C27 C22 116.0(3) . . ?
O1 C28 H28A 109.5 . . ?
O1 C28 H28B 109.5 . . ?
H28A C28 H28B 109.5 . . ?
O1 C28 H28C 109.5 . . ?
H28A C28 H28C 109.5 . . ?
H28B C28 H28C 109.5 . . ?
N3 C29 C30 114.0(3) . . ?
N3 C29 H29A 108.8 . . ?
C30 C29 H29A 108.8 . . ?
N3 C29 H29B 108.8 . . ?
C30 C29 H29B 108.8 . . ?
H29A C29 H29B 107.6 . . ?
C29 C30 C31 111.6(3) . . ?
C29 C30 C32 106.1(3) . . ?
C31 C30 C32 110.0(3) . . ?
C29 C30 C33 110.1(2) . . ?
C31 C30 C33 108.8(3) . . ?
C32 C30 C33 110.2(3) . . ?
C30 C31 H31A 109.5 . . ?
C30 C31 H31B 109.5 . . ?
H31A C31 H31B 109.5 . . ?
C30 C31 H31C 109.5 . . ?
H31A C31 H31C 109.5 . . ?
H31B C31 H31C 109.5 . . ?
C30 C32 H32A 109.5 . . ?
C30 C32 H32B 109.5 . . ?
H32A C32 H32B 109.5 . . ?
C30 C32 H32C 109.5 . . ?
H32A C32 H32C 109.5 . . ?
H32B C32 H32C 109.5 . . ?
N4 C33 C30 111.0(2) . . ?
N4 C33 H33A 109.4 . . ?
C30 C33 H33A 109.4 . . ?
N4 C33 H33B 109.4 . . ?
C30 C33 H33B 109.4 . . ?
H33A C33 H33B 108.0 . . ?
N4 C34 C35 123.1(2) . . ?
N4 C34 H34 118.4 . . ?
C35 C34 H34 118.4 . . ?
C40 C35 C36 119.0(2) . . ?
C40 C35 C34 119.9(2) . . ?
C36 C35 C34 121.0(2) . . ?
C37 C36 C35 121.2(2) . . ?
C37 C36 H36 119.4 . . ?
C35 C36 H36 119.4 . . ?
C36 C37 C38 120.5(3) . . ?
C36 C37 H37 119.8 . . ?
C38 C37 H37 119.8 . . ?
C39 C38 C37 118.5(3) . . ?
C39 C38 H38 120.8 . . ?
C37 C38 H38 120.8 . . ?
C38 C39 O8 124.5(2) . . ?
C38 C39 C40 121.9(2) . . ?
O8 C39 C40 113.6(2) . . ?
O7 C40 C35 123.4(2) . . ?
O7 C40 C39 117.8(2) . . ?
C35 C40 C39 118.8(2) . . ?
O8 C41 H41A 109.5 . . ?
O8 C41 H41B 109.5 . . ?
H41A C41 H41B 109.5 . . ?
O8 C41 H41C 109.5 . . ?
H41A C41 H41C 109.5 . . ?
H41B C41 H41C 109.5 . . ?
O2 Dy1 O5 129.79(6) . . ?
O2 Dy1 O12 155.88(6) . . ?
O5 Dy1 O12 72.60(6) . . ?
O2 Dy1 O9 78.31(6) . . ?
O5 Dy1 O9 149.26(6) . . ?
O12 Dy1 O9 77.98(6) . . ?
O2 Dy1 O4 125.99(6) . . ?
O5 Dy1 O4 67.55(6) . . ?
O12 Dy1 O4 66.75(6) . . ?
O9 Dy1 O4 108.62(6) . . ?
O2 Dy1 O7 100.76(6) . . ?
O5 Dy1 O7 87.83(6) . . ?
O12 Dy1 O7 67.83(5) . . ?
O9 Dy1 O7 72.79(6) . . ?
O4 Dy1 O7 132.94(6) . . ?
O2 Dy1 O1 66.04(6) . . ?
O5 Dy1 O1 77.64(6) . . ?
O12 Dy1 O1 135.65(6) . . ?
O9 Dy1 O1 131.62(6) . . ?
O4 Dy1 O1 71.84(6) . . ?
O7 Dy1 O1 143.12(6) . . ?
O2 Dy1 O3 71.78(6) . . ?
O5 Dy1 O3 126.12(6) . . ?
O12 Dy1 O3 103.60(5) . . ?
O9 Dy1 O3 69.32(6) . . ?
O4 Dy1 O3 62.46(5) . . ?
O7 Dy1 O3 142.10(6) . . ?
O1 Dy1 O3 69.14(6) . . ?
O2 Dy1 O6 72.34(6) . . ?
O5 Dy1 O6 63.79(5) . . ?
O12 Dy1 O6 120.18(6) . . ?
O9 Dy1 O6 127.71(6) . . ?
O4 Dy1 O6 123.67(6) . . ?
O7 Dy1 O6 71.51(6) . . ?
O1 Dy1 O6 71.65(6) . . ?
O3 Dy1 O6 134.77(6) . . ?
O2 Dy1 Dy2 161.70(5) . . ?
O5 Dy1 Dy2 41.22(4) . . ?
O12 Dy1 Dy2 41.09(4) . . ?
O9 Dy1 Dy2 115.53(4) . . ?
O4 Dy1 Dy2 40.29(4) . . ?
O7 Dy1 Dy2 95.06(4) . . ?
O1 Dy1 Dy2 95.75(4) . . ?
O3 Dy1 Dy2 100.97(4) . . ?
O6 Dy1 Dy2 104.55(4) . . ?
O2 Dy1 Dy2 135.38(4) . 7_656 ?
O5 Dy1 Dy2 70.39(4) . 7_656 ?
O12 Dy1 Dy2 34.41(4) . 7_656 ?
O9 Dy1 Dy2 80.37(4) . 7_656 ?
O4 Dy1 Dy2 97.87(4) . 7_656 ?
O7 Dy1 Dy2 35.08(4) . 7_656 ?
O1 Dy1 Dy2 147.90(4) . 7_656 ?
O3 Dy1 Dy2 133.91(4) . 7_656 ?
O6 Dy1 Dy2 91.23(4) . 7_656 ?
Dy2 Dy1 Dy2 61.685(4) . 7_656 ?
O4 Dy2 O12 132.85(6) . 7_656 ?
O4 Dy2 O7 147.54(6) . 7_656 ?
O12 Dy2 O7 69.97(6) 7_656 7_656 ?
O4 Dy2 O12 68.75(6) . . ?
O12 Dy2 O12 70.91(6) 7_656 . ?
O7 Dy2 O12 109.43(6) 7_656 . ?
O4 Dy2 O5 68.66(6) . . ?
O12 Dy2 O5 77.03(6) 7_656 . ?
O7 Dy2 O5 143.36(6) 7_656 . ?
O12 Dy2 O5 72.88(6) . . ?
O4 Dy2 N1 117.96(7) . . ?
O12 Dy2 N1 80.76(6) 7_656 . ?
O7 Dy2 N1 84.73(6) 7_656 . ?
O12 Dy2 N1 140.61(6) . . ?
O5 Dy2 N1 74.53(6) . . ?
O4 Dy2 O8 83.94(6) . 7_656 ?
O12 Dy2 O8 113.30(6) 7_656 7_656 ?
O7 Dy2 O8 64.08(6) 7_656 7_656 ?
O12 Dy2 O8 81.71(6) . 7_656 ?
O5 Dy2 O8 147.74(5) . 7_656 ?
N1 Dy2 O8 135.82(6) . 7_656 ?
O4 Dy2 N2 73.46(6) . . ?
O12 Dy2 N2 151.40(6) 7_656 . ?
O7 Dy2 N2 92.32(6) 7_656 . ?
O12 Dy2 N2 137.52(6) . . ?
O5 Dy2 N2 110.52(6) . . ?
N1 Dy2 N2 75.23(7) . . ?
O8 Dy2 N2 75.65(6) 7_656 . ?
O4 Dy2 Dy1 42.16(4) . . ?
O12 Dy2 Dy1 90.93(4) 7_656 . ?
O7 Dy2 Dy1 150.85(4) 7_656 . ?
O12 Dy2 Dy1 41.85(4) . . ?
O5 Dy2 Dy1 40.79(4) . . ?
N1 Dy2 Dy1 114.61(5) . . ?
O8 Dy2 Dy1 107.07(4) 7_656 . ?
N2 Dy2 Dy1 113.02(5) . . ?
O4 Dy2 Dy2 101.10(4) . 7_656 ?
O12 Dy2 Dy2 35.62(4) 7_656 7_656 ?
O7 Dy2 Dy2 89.74(4) 7_656 7_656 ?
O12 Dy2 Dy2 35.29(4) . 7_656 ?
O5 Dy2 Dy2 71.41(4) . 7_656 ?
N1 Dy2 Dy2 112.21(5) . 7_656 ?
O8 Dy2 Dy2 98.80(4) 7_656 7_656 ?
N2 Dy2 Dy2 172.44(5) . 7_656 ?
Dy1 Dy2 Dy2 63.311(4) . 7_656 ?
O4 Dy2 Dy1 150.37(4) . 7_656 ?
O12 Dy2 Dy1 35.33(4) 7_656 7_656 ?
O7 Dy2 Dy1 36.37(4) 7_656 7_656 ?
O12 Dy2 Dy1 83.04(4) . 7_656 ?
O5 Dy2 Dy1 112.34(4) . 7_656 ?
N1 Dy2 Dy1 89.47(5) . 7_656 ?
O8 Dy2 Dy1 83.20(4) 7_656 7_656 ?
N2 Dy2 Dy1 128.19(5) . 7_656 ?
Dy1 Dy2 Dy1 118.315(4) . 7_656 ?
Dy2 Dy2 Dy1 55.004(3) 7_656 7_656 ?
C14 N1 C13 114.8(2) . . ?
C14 N1 Dy2 128.27(17) . . ?
C13 N1 Dy2 116.24(16) . . ?
C8 N2 C9 113.4(2) . . ?
C8 N2 Dy2 127.33(17) . . ?
C9 N2 Dy2 119.17(15) . . ?
C42 N3 C29 124.4(3) . . ?
C42 N3 H3A 115(2) . . ?
C29 N3 H3A 121(2) . . ?
C34 N4 C33 117.0(2) . . ?
O11 N5 O10 121.8(2) . . ?
O11 N5 O9 119.0(2) . . ?
O10 N5 O9 119.2(2) . . ?
C22 O1 C28 116.7(2) . . ?
C22 O1 Dy1 116.07(15) . . ?
C28 O1 Dy1 127.20(16) . . ?
C27 O2 Dy1 122.00(16) . . ?
C2 O3 C1 116.0(2) . . ?
C2 O3 Dy1 117.69(14) . . ?
C1 O3 Dy1 125.88(15) . . ?
C7 O4 Dy2 138.41(15) . . ?
C7 O4 Dy1 124.04(14) . . ?
Dy2 O4 Dy1 97.54(6) . . ?
C20 O5 Dy1 126.14(15) . . ?
C20 O5 Dy2 134.25(15) . . ?
Dy1 O5 Dy2 97.99(6) . . ?
C19 O6 C21 114.9(2) . . ?
C19 O6 Dy1 116.70(14) . . ?
C21 O6 Dy1 128.33(16) . . ?
C40 O7 Dy2 115.12(14) . 7_656 ?
C40 O7 Dy1 128.76(14) . . ?
Dy2 O7 Dy1 108.54(6) 7_656 . ?
C39 O8 C41 116.47(19) . . ?
C39 O8 Dy2 110.43(14) . 7_656 ?
C41 O8 Dy2 127.70(15) . 7_656 ?
N5 O9 Dy1 132.66(15) . . ?
Dy2 O12 Dy2 109.09(6) 7_656 . ?
Dy2 O12 Dy1 110.26(6) 7_656 . ?
Dy2 O12 Dy1 97.06(6) . . ?
Dy2 O12 H12 113.9 7_656 . ?
Dy2 O12 H12 121.7 . . ?
Dy1 O12 H12 102.9 . . ?
O13 N6 O15 127.2(8) . . ?
O13 N6 O14 109.2(8) . . ?
O15 N6 O14 122.1(9) . . ?

loop_
_geom_bond_atom_site_label_1
_geom_bond_atom_site_label_2
_geom_bond_distance
_geom_bond_site_symmetry_2
_geom_bond_publ_flag
C1 O3 1.447(3) . ?
C1 H1A 0.9800 . ?
C1 H1B 0.9800 . ?
C1 H1C 0.9800 . ?
C2 C3 1.378(4) . ?
C2 O3 1.383(3) . ?
C2 C7 1.408(3) . ?
C3 C4 1.395(4) . ?
C3 H3 0.9500 . ?
C4 C5 1.368(4) . ?
C4 H4 0.9500 . ?
C5 C6 1.410(4) . ?
C5 H5 0.9500 . ?
C6 C7 1.399(4) . ?
C6 C8 1.452(4) . ?
C7 O4 1.326(3) . ?
C8 N2 1.285(3) . ?
C8 H8 0.9500 . ?
C9 N2 1.480(3) . ?
C9 C10 1.533(4) . ?
C9 H9A 0.9900 . ?
C9 H9B 0.9900 . ?
C10 C12 1.528(4) . ?
C10 C13 1.529(4) . ?
C10 C11 1.540(3) . ?
C11 H11A 0.9800 . ?
C11 H11B 0.9800 . ?
C11 H11C 0.9800 . ?
C12 H12A 0.9800 . ?
C12 H12B 0.9800 . ?
C12 H12C 0.9800 . ?
C13 N1 1.470(3) . ?
C13 H13A 0.9900 . ?
C13 H13B 0.9900 . ?
C14 N1 1.284(3) . ?
C14 C15 1.444(4) . ?
C14 H14 0.9500 . ?
C15 C16 1.408(4) . ?
C15 C20 1.414(4) . ?
C16 C17 1.365(4) . ?
C16 H16 0.9500 . ?
C17 C18 1.400(5) . ?
C17 H17 0.9500 . ?
C18 C19 1.383(4) . ?
C18 H18 0.9500 . ?
C19 O6 1.386(3) . ?
C19 C20 1.403(4) . ?
C42 N3 1.288(4) . ?
C42 C26 1.425(4) . ?
C42 H42 0.9500 . ?
C20 O5 1.334(3) . ?
C21 O6 1.456(3) . ?
C21 H21A 0.9800 . ?
C21 H21B 0.9800 . ?
C21 H21C 0.9800 . ?
C22 O1 1.376(3) . ?
C22 C23 1.377(4) . ?
C22 C27 1.417(4) . ?
C23 C24 1.398(4) . ?
C23 H23 0.9500 . ?
C24 C25 1.346(5) . ?
C24 H24 0.9500 . ?
C25 C26 1.418(4) . ?
C25 H25 0.9500 . ?
C26 C27 1.413(4) . ?
C27 O2 1.313(3) . ?
C28 O1 1.449(3) . ?
C28 H28A 0.9800 . ?
C28 H28B 0.9800 . ?
C28 H28C 0.9800 . ?
C29 N3 1.462(4) . ?
C29 C30 1.529(5) . ?
C29 H29A 0.9900 . ?
C29 H29B 0.9900 . ?
C30 C31 1.529(5) . ?
C30 C32 1.533(4) . ?
C30 C33 1.547(4) . ?
C31 H31A 0.9800 . ?
C31 H31B 0.9800 . ?
C31 H31C 0.9800 . ?
C32 H32A 0.9800 . ?
C32 H32B 0.9800 . ?
C32 H32C 0.9800 . ?
C33 N4 1.463(4) . ?
C33 H33A 0.9900 . ?
C33 H33B 0.9900 . ?
C34 N4 1.271(3) . ?
C34 C35 1.470(4) . ?
C34 H34 0.9500 . ?
C35 C40 1.400(3) . ?
C35 C36 1.404(4) . ?
C36 C37 1.368(4) . ?
C36 H36 0.9500 . ?
C37 C38 1.405(4) . ?
C37 H37 0.9500 . ?
C38 C39 1.381(4) . ?
C38 H38 0.9500 . ?
C39 O8 1.392(3) . ?
C39 C40 1.403(4) . ?
C40 O7 1.351(3) . ?
C41 O8 1.438(3) . ?
C41 H41A 0.9800 . ?
C41 H41B 0.9800 . ?
C41 H41C 0.9800 . ?
Dy1 O2 2.3160(18) . ?
Dy1 O5 2.3341(16) . ?
Dy1 O12 2.3786(17) . ?
Dy1 O9 2.3856(18) . ?
Dy1 O4 2.3957(16) . ?
Dy1 O7 2.4138(17) . ?
Dy1 O1 2.5132(18) . ?
Dy1 O3 2.5798(17) . ?
Dy1 O6 2.6005(17) . ?
Dy1 Dy2 3.53817(16) . ?
Dy1 Dy2 3.85898(17) 7_656 ?
Dy2 O4 2.3082(16) . ?
Dy2 O12 2.3247(16) 7_656 ?
Dy2 O7 2.3394(16) 7_656 ?
Dy2 O12 2.3432(16) . ?
Dy2 O5 2.3545(16) . ?
Dy2 N1 2.458(2) . ?
Dy2 O8 2.5364(17) 7_656 ?
Dy2 N2 2.561(2) . ?
Dy2 Dy2 3.8024(2) 7_656 ?
Dy2 Dy1 3.85903(19) 7_656 ?
N3 H3A 0.867(18) . ?
N5 O11 1.230(3) . ?
N5 O10 1.244(3) . ?
N5 O9 1.277(3) . ?
O7 Dy2 2.3395(16) 7_656 ?
O8 Dy2 2.5365(17) 7_656 ?
O12 Dy2 2.3248(16) 7_656 ?
O12 H12 0.8352 . ?
N6 O13 1.209(9) . ?
N6 O15 1.232(9) . ?
N6 O14 1.241(9) . ?
